data_7127491
loop_
_publ_author_name
'Yang, Chao'
'Wang, Shenyu'
'Sai, Fusheng'
'Liu, Dingqi'
'Sun, Fuxing'
'Gu, Yu'
'Wu, Gang'

_publ_section_title
;
 Pentanuclear clusters resembling the cubane-dangler connectivity in the
 native oxygen-evolving center of photosystem II.
;
_journal_issue 1
_journal_name_full 'Chemical communications (Cambridge, England)'
_journal_page_first 113
_journal_page_last 116
_journal_paper_doi 10.1039/d0cc07050e
_journal_volume 57
_journal_year 2021
_chemical_formula_sum 'C119 H110 Cl4 Fe6 N12 O47 Zn4'
_chemical_formula_weight 3198.56
_space_group_crystal_system trigonal
_space_group_IT_number 148
_space_group_name_Hall '-R 3'
_space_group_name_H-M_alt 'R -3 :H'
_atom_sites_solution_hydrogens mixed
_audit_update_record
;
2020-09-24 deposited with the CCDC.	2020-11-23 downloaded from the CCDC.
;
_cell_angle_alpha 90
_cell_angle_beta 90
_cell_angle_gamma 120
_cell_formula_units_Z 3
_cell_length_a 13.0721(3)
_cell_length_b 13.0721(3)
_cell_length_c 63.6995(19)
_cell_measurement_reflns_used 9576
_cell_measurement_temperature 150.(2)
_cell_measurement_theta_max 25.0181
_cell_measurement_theta_min 2.2072
_cell_volume 9426.6(4)
_computing_cell_refinement 'SAINT V8.38A (Bruker AXS Inc., 2017)'
_computing_data_collection 'Bruker Instrument Service vV6.2.9'
_computing_data_reduction 'SAINT V8.38A (Bruker AXS Inc., 2017)'
_computing_structure_refinement 'SHELXL-2017/1 (Sheldrick, 2017)'
_computing_structure_solution 'SHELXT 2014/5 (Sheldrick, 2014)'
_diffrn_ambient_temperature 150.(2)
_diffrn_detector_area_resol_mean 10.4167
_diffrn_measured_fraction_theta_full 0.994
_diffrn_measured_fraction_theta_max 0.994
_diffrn_measurement_device_type 'Bruker D8 Quest'
_diffrn_measurement_method '\f & \w scans'
_diffrn_radiation_type MoK\a
_diffrn_radiation_wavelength 0.71073
_diffrn_reflns_av_R_equivalents 0.0315
_diffrn_reflns_av_unetI/netI 0.0393
_diffrn_reflns_limit_h_max 11
_diffrn_reflns_limit_h_min -12
_diffrn_reflns_limit_k_max 15
_diffrn_reflns_limit_k_min -15
_diffrn_reflns_limit_l_max 75
_diffrn_reflns_limit_l_min -42
_diffrn_reflns_number 10641
_diffrn_reflns_theta_full 25.04
_diffrn_reflns_theta_max 25.04
_diffrn_reflns_theta_min 2.41
_exptl_absorpt_coefficient_mu 1.601
_exptl_absorpt_correction_T_max 0.82
_exptl_absorpt_correction_T_min 0.76
_exptl_absorpt_correction_type multi-scan
_exptl_absorpt_process_details
;
SADABS-2016/2 - Bruker AXS area detector scaling and absorption correction
;
_exptl_crystal_colour black
_exptl_crystal_density_diffrn 1.690
_exptl_crystal_density_method 'not measured'
_exptl_crystal_description block
_exptl_crystal_F_000 4884
_exptl_crystal_size_max 0.140
_exptl_crystal_size_mid 0.130
_exptl_crystal_size_min 0.130
_refine_diff_density_max 1.001
_refine_diff_density_min -1.453
_refine_ls_extinction_method none
_refine_ls_goodness_of_fit_ref 1.031
_refine_ls_hydrogen_treatment constr
_refine_ls_matrix_type full
_refine_ls_number_parameters 317
_refine_ls_number_reflns 3702
_refine_ls_number_restraints 13
_refine_ls_restrained_S_all 1.051
_refine_ls_R_factor_all 0.0530
_refine_ls_R_factor_gt 0.0406
_refine_ls_shift/su_max 0.003
_refine_ls_shift/su_mean 0.000
_refine_ls_structure_factor_coef Fsqd
_refine_ls_weighting_details 'w=1/[\s^2^(Fo^2^)+(0.0388P)^2^+57.5674P] where P=(Fo^2^+2Fc^2^)/3'
_refine_ls_weighting_scheme calc
_refine_ls_wR_factor_gt 0.0957
_refine_ls_wR_factor_ref 0.1016
_reflns_number_gt 3090
_reflns_number_total 3702
_reflns_threshold_expression 'I > 2\s(I)'
_cod_data_source_file d0cc07050e2.cif
_cod_data_source_block wg85
_cod_depositor_comments
;
The following automatic conversions were performed:

data item '_exptl_absorpt_correction_type' value 'Multi-Scan' was
changed to 'multi-scan' in accordance with the
/home/data/users/saulius/crontab/automatic-downloads/rss-feeds/RSC/lib/dictionaries/cif_core.dic
dictionary named 'cif_core.dic' version 2.4.2 last updated on
2011-04-26.

Automatic conversion script
Id: cif_fix_values 7556 2019-12-06 15:28:31Z antanas 

 Adding full bibliography for 7127491--7127493.cif.
;
_cod_original_cell_volume 9426.6(5)
_cod_original_sg_symbol_H-M 'R -3'
_cod_database_code 7127491

loop_
_space_group_symop_operation_xyz
'x, y, z'
'-y, x-y, z'
'-x+y, -x, z'
'x+2/3, y+1/3, z+1/3'
'-y+2/3, x-y+1/3, z+1/3'
'-x+y+2/3, -x+1/3, z+1/3'
'x+1/3, y+2/3, z+2/3'
'-y+1/3, x-y+2/3, z+2/3'
'-x+y+1/3, -x+2/3, z+2/3'
'-x, -y, -z'
'y, -x+y, -z'
'x-y, x, -z'
'-x+2/3, -y+1/3, -z+1/3'
'y+2/3, -x+y+1/3, -z+1/3'
'x-y+2/3, x+1/3, -z+1/3'
'-x+1/3, -y+2/3, -z+2/3'
'y+1/3, -x+y+2/3, -z+2/3'
'x-y+1/3, x+2/3, -z+2/3'

loop_
_atom_site_type_symbol
_atom_site_label
_atom_site_fract_x
_atom_site_fract_y
_atom_site_fract_z
_atom_site_U_iso_or_equiv
_atom_site_adp_type
_atom_site_calc_flag
_atom_site_refinement_flags_adp
_atom_site_refinement_flags_occupancy
_atom_site_refinement_flags_posn
_atom_site_occupancy
_atom_site_disorder_assembly
_atom_site_disorder_group
Zn Zn3 0.666667 0.333333 0.64847(2) 0.0533(3) Uani d T P S 1.0 . .
Zn Zn1 0.666667 0.333333 0.55978(2) 0.01698(17) Uani d T P S 1.0 . .
Fe Fe1 0.51388(4) 0.21417(4) 0.60292(2) 0.02151(15) Uani d . . . 1.0 . .
O O1 0.56333(19) 0.36209(19) 0.58406(3) 0.0194(5) Uani d . . . 1.0 . .
O O2 0.3871(2) 0.2321(2) 0.61125(4) 0.0324(6) Uani d . . . 1.0 . .
O O3 0.666667 0.333333 0.61625(6) 0.0246(9) Uani d T P S 1.0 . .
O O4 0.4797(3) 0.0861(2) 0.62254(4) 0.0407(7) Uani d . . . 1.0 . .
O O5 0.5877(3) 0.1613(3) 0.65182(5) 0.0632(10) Uani d . . . 1.0 . .
O O6 0.6381(10) 0.2760(8) 0.68109(11) 0.051(3) Uani d U P . 0.333 . .
N N1 0.6682(3) 0.5848(2) 0.57929(4) 0.0255(6) Uani d . . . 1.0 . .
N N2 0.5088(2) 0.2947(2) 0.54473(4) 0.0209(6) Uani d . . . 1.0 . .
C C1 0.7457(3) 0.6981(3) 0.57456(6) 0.0321(9) Uani d . . . 1.0 . .
H H1 0.814811 0.739924 0.582899 0.039 Uiso calc U . R 1.0 . .
C C2 0.7281(4) 0.7559(3) 0.55794(7) 0.0404(10) Uani d . . . 1.0 . .
H H2 0.785078 0.835223 0.554652 0.048 Uiso calc U . R 1.0 . .
C C3 0.6264(4) 0.6960(4) 0.54632(6) 0.0393(10) Uani d . . . 1.0 . .
H H3 0.611659 0.734249 0.535008 0.047 Uiso calc U . R 1.0 . .
C C4 0.5458(4) 0.5800(3) 0.55112(6) 0.0330(9) Uani d . . . 1.0 . .
H H4 0.475506 0.537529 0.54311 0.04 Uiso calc U . R 1.0 . .
C C5 0.5689(3) 0.5265(3) 0.56784(5) 0.0227(7) Uani d . . . 1.0 . .
C C6 0.4874(3) 0.3981(3) 0.57465(5) 0.0234(7) Uani d . . . 1.0 . .
C C7 0.4353(3) 0.3230(3) 0.55467(5) 0.0233(7) Uani d . . . 1.0 . .
C C8 0.3254(3) 0.2916(4) 0.54683(6) 0.0368(9) Uani d . . . 1.0 . .
H H8 0.274405 0.311282 0.554219 0.044 Uiso calc U . R 1.0 . .
C C9 0.2902(4) 0.2307(4) 0.52794(7) 0.0451(11) Uani d . . . 1.0 . .
H H9 0.214678 0.208235 0.522251 0.054 Uiso calc U . R 1.0 . .
C C10 0.3650(3) 0.2031(3) 0.51757(6) 0.0362(9) Uani d . . . 1.0 . .
H H10 0.342891 0.162794 0.504491 0.043 Uiso calc U . R 1.0 . .
C C11 0.4732(3) 0.2351(3) 0.52648(5) 0.0270(8) Uani d . . . 1.0 . .
H H11 0.524405 0.214211 0.519494 0.032 Uiso calc U . R 1.0 . .
C C12 0.3905(3) 0.3874(3) 0.58960(6) 0.0268(8) Uani d . . . 1.0 . .
C C13 0.3402(3) 0.4589(3) 0.58643(6) 0.0328(9) Uani d . . . 1.0 . .
H H13 0.371275 0.517085 0.575691 0.039 Uiso calc U . R 1.0 . .
C C14 0.2468(4) 0.4478(4) 0.59842(7) 0.0430(10) Uani d . . . 1.0 . .
H H14 0.21377 0.496854 0.595789 0.052 Uiso calc U . R 1.0 . .
C C15 0.2022(4) 0.3643(4) 0.61428(7) 0.0469(11) Uani d . . . 1.0 . .
H H15 0.137429 0.355216 0.622478 0.056 Uiso calc U . R 1.0 . .
C C16 0.2508(3) 0.2946(4) 0.61821(7) 0.0391(10) Uani d . . . 1.0 . .
H H16 0.220148 0.23852 0.629284 0.047 Uiso calc U . R 1.0 . .
C C17 0.3460(3) 0.3049(3) 0.60605(6) 0.0300(8) Uani d . . . 1.0 . .
C C18 0.5177(4) 0.0770(4) 0.64073(8) 0.0483(12) Uani d . . . 1.0 . .
C C19 0.4692(5) -0.0467(5) 0.64850(9) 0.0657(16) Uani d . . . 1.0 . .
H H19A 0.525161 -0.073785 0.645353 0.099 Uiso d U . R 1.0 . .
H H19B 0.393691 -0.098505 0.641564 0.099 Uiso d U . R 1.0 . .
H H19C 0.457001 -0.048725 0.663714 0.099 Uiso d U . R 1.0 . .
C C20 0.666667 0.333333 0.6977(2) 0.109(4) Uani d T P S 1.0 . .
Cl Cl1 0.666667 0.333333 0.47264(2) 0.0328(4) Uani d T P S 1.0 . .
O O7 0.5663(3) 0.2278(3) 0.48028(5) 0.0549(8) Uani d . . . 1.0 . .
O O8 0.666667 0.333333 0.45021(7) 0.0411(12) Uani d T P S 1.0 . .
Cl Cl2 0 1.0 0.51670(5) 0.0241(8) Uani d T P S 0.494(4) A 1
O O9 0 1.0 0.53908(16) 0.039(2) Uani d TU P S 0.494(4) A 1
O O10 0.0940(5) 0.9824(5) 0.50936(9) 0.0374(15) Uani d . P . 0.494(4) A 1
Cl Cl2' 0 1.0 0.57469(5) 0.0318(9) Uani d T P S 0.506(4) A 2
O O9' 0 1.0 0.55187(19) 0.050(3) Uani d TU P S 0.506(4) A 2
O O10' 0.0066(5) 0.9013(5) 0.58262(10) 0.0417(15) Uani d . P . 0.506(4) A 2
O O11 0.2649(7) 0.0746(6) 0.64659(11) 0.074(2) Uani d . P D 0.5 . .
C C22 0.333333 0.166667 0.666667 0.111(4) Uani d . P DS 1.0 . .

loop_
_atom_site_aniso_label
_atom_site_aniso_U_11
_atom_site_aniso_U_22
_atom_site_aniso_U_33
_atom_site_aniso_U_12
_atom_site_aniso_U_13
_atom_site_aniso_U_23
Zn3 0.0717(4) 0.0717(4) 0.0163(4) 0.0359(2) 0 0
Zn1 0.0186(2) 0.0186(2) 0.0137(3) 0.00930(11) 0 0
Fe1 0.0235(3) 0.0232(3) 0.0176(2) 0.0115(2) 0.00500(19) 0.00255(19)
O1 0.0204(12) 0.0232(12) 0.0171(11) 0.0128(10) -0.0024(9) -0.0028(9)
O2 0.0328(14) 0.0370(15) 0.0325(14) 0.0213(12) 0.0113(11) 0.0018(12)
O3 0.0297(14) 0.0297(14) 0.0145(19) 0.0148(7) 0 0
O4 0.0494(17) 0.0443(17) 0.0337(15) 0.0274(14) 0.0178(13) 0.0205(13)
O5 0.058(2) 0.070(2) 0.0458(19) 0.0202(19) 0.0020(17) 0.0311(18)
O6 0.050(6) 0.089(6) 0.016(3) 0.036(6) 0.006(4) 0.004(3)
N1 0.0298(16) 0.0227(15) 0.0271(15) 0.0155(14) -0.0021(13) -0.0049(12)
N2 0.0232(15) 0.0209(14) 0.0178(14) 0.0104(12) -0.0032(12) -0.0011(11)
C1 0.035(2) 0.0202(19) 0.042(2) 0.0138(17) -0.0059(17) -0.0043(16)
C2 0.050(3) 0.023(2) 0.051(2) 0.0198(19) 0.002(2) 0.0054(18)
C3 0.055(3) 0.035(2) 0.039(2) 0.030(2) -0.004(2) 0.0020(18)
C4 0.039(2) 0.032(2) 0.036(2) 0.0234(18) -0.0066(18) -0.0021(17)
C5 0.0276(19) 0.0229(17) 0.0226(17) 0.0163(15) -0.0023(14) -0.0048(14)
C6 0.0216(17) 0.0267(18) 0.0258(18) 0.0149(15) -0.0047(14) -0.0033(15)
C7 0.0245(18) 0.0235(18) 0.0230(17) 0.0129(15) -0.0034(14) -0.0023(14)
C8 0.029(2) 0.045(2) 0.044(2) 0.0238(19) -0.0108(18) -0.0125(19)
C9 0.038(2) 0.054(3) 0.047(2) 0.026(2) -0.022(2) -0.018(2)
C10 0.040(2) 0.040(2) 0.0266(19) 0.0186(19) -0.0163(17) -0.0119(17)
C11 0.033(2) 0.0293(19) 0.0186(17) 0.0152(17) -0.0018(15) -0.0038(15)
C12 0.0237(18) 0.0287(19) 0.0316(19) 0.0158(16) -0.0039(15) -0.0096(16)
C13 0.028(2) 0.032(2) 0.040(2) 0.0170(18) -0.0032(17) -0.0088(17)
C14 0.039(2) 0.045(3) 0.055(3) 0.029(2) -0.002(2) -0.015(2)
C15 0.035(2) 0.051(3) 0.060(3) 0.026(2) 0.012(2) -0.010(2)
C16 0.035(2) 0.043(2) 0.042(2) 0.021(2) 0.0126(18) -0.0042(19)
C17 0.028(2) 0.029(2) 0.033(2) 0.0146(17) 0.0007(16) -0.0098(16)
C18 0.045(3) 0.060(3) 0.050(3) 0.033(3) 0.027(2) 0.034(2)
C19 0.059(3) 0.071(3) 0.076(4) 0.039(3) 0.025(3) 0.049(3)
C20 0.121(7) 0.121(7) 0.087(9) 0.060(4) 0 0
Cl1 0.0368(5) 0.0368(5) 0.0248(8) 0.0184(3) 0 0
O7 0.0512(19) 0.0479(18) 0.0484(18) 0.0118(16) 0.0229(15) 0.0028(15)
O8 0.0489(18) 0.0489(18) 0.026(2) 0.0244(9) 0 0
Cl2 0.0233(10) 0.0233(10) 0.0258(15) 0.0116(5) 0 0
O9 0.045(3) 0.045(3) 0.026(5) 0.0225(16) 0 0
O10 0.029(3) 0.036(3) 0.050(4) 0.019(3) 0.012(2) -0.002(3)
Cl2' 0.0253(11) 0.0253(11) 0.0447(19) 0.0127(5) 0 0
O9' 0.053(4) 0.053(4) 0.044(6) 0.0264(18) 0 0
O10' 0.029(3) 0.028(3) 0.071(4) 0.016(2) 0.004(3) 0.013(3)
O11 0.097(6) 0.073(5) 0.068(5) 0.054(5) 0.055(5) 0.033(4)
C22 0.067(6) 0.171(11) 0.106(8) 0.068(7) 0.038(6) 0.065(8)

loop_
_atom_type_symbol
_atom_type_description
_atom_type_scat_dispersion_real
_atom_type_scat_dispersion_imag
_atom_type_scat_source
C C 0.0033 0.0016 'International Tables Vol C Tables 4.2.6.8 and 6.1.1.4'
H H 0.0000 0.0000 'International Tables Vol C Tables 4.2.6.8 and 6.1.1.4'
Cl Cl 0.1484 0.1585 'International Tables Vol C Tables 4.2.6.8 and 6.1.1.4'
Fe Fe 0.3463 0.8444 'International Tables Vol C Tables 4.2.6.8 and 6.1.1.4'
N N 0.0061 0.0033 'International Tables Vol C Tables 4.2.6.8 and 6.1.1.4'
O O 0.0106 0.0060 'International Tables Vol C Tables 4.2.6.8 and 6.1.1.4'
Zn Zn 0.2839 1.4301 'International Tables Vol C Tables 4.2.6.8 and 6.1.1.4'

loop_
_geom_angle_atom_site_label_1
_geom_angle_atom_site_label_2
_geom_angle_atom_site_label_3
_geom_angle_site_symmetry_1
_geom_angle_site_symmetry_3
_geom_angle
_geom_angle_publ_flag
O5 Zn3 O5 . 2_655 118.84(4) ?
O5 Zn3 O5 . 3_665 118.84(4) ?
O5 Zn3 O5 2_655 3_665 118.84(4) ?
O5 Zn3 O3 . . 96.23(10) ?
O5 Zn3 O3 2_655 . 96.23(10) ?
O5 Zn3 O3 3_665 . 96.23(10) ?
O5 Zn3 O6 . 2_655 91.9(3) ?
O5 Zn3 O6 2_655 2_655 66.4(3) ?
O5 Zn3 O6 3_665 2_655 93.2(3) ?
O3 Zn3 O6 . 2_655 162.7(3) ?
O5 Zn3 O6 . 3_665 93.2(3) ?
O5 Zn3 O6 2_655 3_665 91.9(3) ?
O5 Zn3 O6 3_665 3_665 66.4(3) ?
O3 Zn3 O6 . 3_665 162.7(2) ?
O6 Zn3 O6 2_655 3_665 29.9(4) ?
O5 Zn3 O6 . . 66.4(3) ?
O5 Zn3 O6 2_655 . 93.2(3) ?
O5 Zn3 O6 3_665 . 91.9(3) ?
O3 Zn3 O6 . . 162.7(2) ?
O6 Zn3 O6 2_655 . 29.9(4) ?
O6 Zn3 O6 3_665 . 29.9(4) ?
N2 Zn1 N2 . 2_655 100.72(9) ?
N2 Zn1 N2 . 3_665 100.72(9) ?
N2 Zn1 N2 2_655 3_665 100.72(9) ?
N2 Zn1 O1 . 2_655 111.74(10) ?
N2 Zn1 O1 2_655 2_655 75.44(9) ?
N2 Zn1 O1 3_665 2_655 147.50(10) ?
N2 Zn1 O1 . 3_665 147.49(9) ?
N2 Zn1 O1 2_655 3_665 111.74(9) ?
N2 Zn1 O1 3_665 3_665 75.44(9) ?
O1 Zn1 O1 2_655 3_665 76.26(9) ?
N2 Zn1 O1 . . 75.44(9) ?
N2 Zn1 O1 2_655 . 147.49(10) ?
N2 Zn1 O1 3_665 . 111.74(9) ?
O1 Zn1 O1 2_655 . 76.26(9) ?
O1 Zn1 O1 3_665 . 76.26(9) ?
O2 Fe1 O4 . . 95.08(11) ?
O2 Fe1 O3 . . 112.63(10) ?
O4 Fe1 O3 . . 96.15(12) ?
O2 Fe1 O1 . . 86.01(10) ?
O4 Fe1 O1 . . 174.31(11) ?
O3 Fe1 O1 . . 78.30(9) ?
O2 Fe1 O1 . 2_655 161.43(10) ?
O4 Fe1 O1 . 2_655 98.80(10) ?
O3 Fe1 O1 . 2_655 78.17(10) ?
O1 Fe1 O1 . 2_655 81.40(12) ?
O2 Fe1 N1 . 2_655 94.66(11) ?
O4 Fe1 N1 . 2_655 88.71(12) ?
O3 Fe1 N1 . 2_655 151.63(11) ?
O1 Fe1 N1 . 2_655 96.77(10) ?
O1 Fe1 N1 2_655 2_655 73.46(10) ?
C6 O1 Fe1 . . 127.15(19) ?
C6 O1 Fe1 . 3_665 116.94(19) ?
Fe1 O1 Fe1 . 3_665 97.82(9) ?
C6 O1 Zn1 . . 110.36(18) ?
Fe1 O1 Zn1 . . 100.27(9) ?
Fe1 O1 Zn1 3_665 . 100.09(9) ?
C17 O2 Fe1 . . 135.5(2) ?
Fe1 O3 Fe1 . 2_655 103.37(11) ?
Fe1 O3 Fe1 . 3_665 103.37(11) ?
Fe1 O3 Fe1 2_655 3_665 103.37(11) ?
Fe1 O3 Zn3 . . 115.04(10) ?
Fe1 O3 Zn3 2_655 . 115.04(10) ?
Fe1 O3 Zn3 3_665 . 115.04(10) ?
C18 O4 Fe1 . . 136.1(3) ?
C18 O5 Zn3 . . 133.4(3) ?
O6 O6 O6 2_655 3_665 60.00(2) ?
O6 O6 C20 2_655 . 63.1(4) ?
O6 O6 C20 3_665 . 63.1(4) ?
O6 O6 Zn3 2_655 . 75.0(2) ?
O6 O6 Zn3 3_665 . 75.0(2) ?
C20 O6 Zn3 . . 131.1(7) ?
C5 N1 C1 . . 119.0(3) ?
C5 N1 Fe1 . 3_665 117.5(2) ?
C1 N1 Fe1 . 3_665 123.4(2) ?
C11 N2 C7 . . 118.6(3) ?
C11 N2 Zn1 . . 123.2(2) ?
C7 N2 Zn1 . . 118.0(2) ?
N1 C1 C2 . . 122.2(4) ?
N1 C1 H1 . . 118.9 ?
C2 C1 H1 . . 118.9 ?
C3 C2 C1 . . 118.6(4) ?
C3 C2 H2 . . 120.7 ?
C1 C2 H2 . . 120.7 ?
C2 C3 C4 . . 119.7(4) ?
C2 C3 H3 . . 120.1 ?
C4 C3 H3 . . 120.1 ?
C3 C4 C5 . . 119.0(4) ?
C3 C4 H4 . . 120.5 ?
C5 C4 H4 . . 120.5 ?
N1 C5 C4 . . 121.5(3) ?
N1 C5 C6 . . 114.3(3) ?
C4 C5 C6 . . 124.2(3) ?
O1 C6 C5 . . 105.3(3) ?
O1 C6 C12 . . 112.8(3) ?
C5 C6 C12 . . 111.4(3) ?
O1 C6 C7 . . 107.2(3) ?
C5 C6 C7 . . 107.9(3) ?
C12 C6 C7 . . 111.9(3) ?
N2 C7 C8 . . 121.9(3) ?
N2 C7 C6 . . 114.5(3) ?
C8 C7 C6 . . 123.5(3) ?
C7 C8 C9 . . 118.8(4) ?
C7 C8 H8 . . 120.6 ?
C9 C8 H8 . . 120.6 ?
C10 C9 C8 . . 119.6(4) ?
C10 C9 H9 . . 120.2 ?
C8 C9 H9 . . 120.2 ?
C9 C10 C11 . . 118.7(3) ?
C9 C10 H10 . . 120.7 ?
C11 C10 H10 . . 120.7 ?
N2 C11 C10 . . 122.3(3) ?
N2 C11 H11 . . 118.8 ?
C10 C11 H11 . . 118.8 ?
C13 C12 C17 . . 117.8(3) ?
C13 C12 C6 . . 119.5(3) ?
C17 C12 C6 . . 122.6(3) ?
C14 C13 C12 . . 122.3(4) ?
C14 C13 H13 . . 118.9 ?
C12 C13 H13 . . 118.9 ?
C15 C14 C13 . . 119.1(4) ?
C15 C14 H14 . . 120.4 ?
C13 C14 H14 . . 120.4 ?
C16 C15 C14 . . 120.3(4) ?
C16 C15 H15 . . 119.8 ?
C14 C15 H15 . . 119.8 ?
C15 C16 C17 . . 121.1(4) ?
C15 C16 H16 . . 119.5 ?
C17 C16 H16 . . 119.5 ?
O2 C17 C12 . . 124.5(3) ?
O2 C17 C16 . . 116.2(3) ?
C12 C17 C16 . . 119.3(3) ?
O5 C18 O4 . . 125.2(4) ?
O5 C18 C19 . . 119.8(4) ?
O4 C18 C19 . . 115.0(5) ?
C18 C19 H19A . . 109.5 ?
C18 C19 H19B . . 109.5 ?
H19A C19 H19B . . 109.5 ?
C18 C19 H19C . . 109.4 ?
H19A C19 H19C . . 109.5 ?
H19B C19 H19C . . 109.5 ?
O6 C20 O6 . 2_655 53.9(9) ?
O6 C20 O6 . 3_665 53.9(9) ?
O6 C20 O6 2_655 3_665 53.8(9) ?
O8 Cl1 O7 . . 109.85(14) ?
O8 Cl1 O7 . 2_655 109.86(14) ?
O7 Cl1 O7 . 2_655 109.08(14) ?
O8 Cl1 O7 . 3_665 109.86(14) ?
O7 Cl1 O7 . 3_665 109.08(14) ?
O7 Cl1 O7 2_655 3_665 109.08(14) ?
O9 Cl2 O10 . . 109.0(3) ?
O9 Cl2 O10 . 3_465 109.0(3) ?
O10 Cl2 O10 . 3_465 110.0(2) ?
O9 Cl2 O10 . 2_675 109.0(3) ?
O10 Cl2 O10 . 2_675 110.0(3) ?
O10 Cl2 O10 3_465 2_675 110.0(2) ?
O9 Cl2 Cl2 . 10_576 180.0 ?
O10 Cl2 Cl2 . 10_576 71.0(3) ?
O10 Cl2 Cl2 3_465 10_576 71.0(3) ?
O10 Cl2 Cl2 2_675 10_576 71.0(3) ?
O9 Cl2 O10 . 11_456 140.70(14) ?
O10 Cl2 O10 . 11_456 56.6(2) ?
O10 Cl2 O10 3_465 11_456 56.55(19) ?
O10 Cl2 O10 2_675 11_456 110.3(3) ?
Cl2 Cl2 O10 10_576 11_456 39.30(14) ?
O9 Cl2 O10 . 10_576 140.70(14) ?
O10 Cl2 O10 . 10_576 110.3(3) ?
O10 Cl2 O10 3_465 10_576 56.55(19) ?
O10 Cl2 O10 2_675 10_576 56.6(2) ?
Cl2 Cl2 O10 10_576 10_576 39.30(14) ?
O10 Cl2 O10 11_456 10_576 66.5(2) ?
O9 Cl2 O10 . 12_666 140.70(15) ?
O10 Cl2 O10 . 12_666 56.6(2) ?
O10 Cl2 O10 3_465 12_666 110.3(3) ?
O10 Cl2 O10 2_675 12_666 56.6(2) ?
Cl2 Cl2 O10 10_576 12_666 39.30(14) ?
O10 Cl2 O10 11_456 12_666 66.5(2) ?
O10 Cl2 O10 10_576 12_666 66.5(2) ?
Cl2 O10 O10 . 12_666 81.91(14) ?
Cl2 O10 O10 . 11_456 81.90(13) ?
O10 O10 O10 12_666 11_456 81.2(4) ?
Cl2 O10 Cl2 . 10_576 69.7(3) ?
O10 O10 Cl2 12_666 10_576 41.54(18) ?
O10 O10 Cl2 11_456 10_576 41.54(18) ?
O10' Cl2' O10' . 2_675 108.2(3) ?
O10' Cl2' O9' . . 110.7(3) ?
O10' Cl2' O9' 2_675 . 110.7(3) ?
O10' Cl2' O9' 3_465 . 110.7(3) ?
O11 C22 O11 . 13_556 180.0(3) ?

loop_
_geom_bond_atom_site_label_1
_geom_bond_atom_site_label_2
_geom_bond_site_symmetry_2
_geom_bond_distance
_geom_bond_publ_flag
Zn3 O5 . 1.962(4) ?
Zn3 O5 2_655 1.962(4) ?
Zn3 O5 3_665 1.962(4) ?
Zn3 O3 . 2.053(4) ?
Zn3 O6 2_655 2.177(7) ?
Zn3 O6 3_665 2.177(7) ?
Zn3 O6 . 2.177(7) ?
Zn1 N2 . 2.096(3) ?
Zn1 N2 2_655 2.096(3) ?
Zn1 N2 3_665 2.096(3) ?
Zn1 O1 2_655 2.206(2) ?
Zn1 O1 3_665 2.206(2) ?
Zn1 O1 . 2.206(2) ?
Fe1 O2 . 1.862(2) ?
Fe1 O4 . 1.953(3) ?
Fe1 O3 . 2.0063(17) ?
Fe1 O1 . 2.086(2) ?
Fe1 O1 2_655 2.092(2) ?
Fe1 N1 2_655 2.155(3) ?
O1 C6 . 1.425(4) ?
O2 C17 . 1.348(4) ?
O4 C18 . 1.289(5) ?
O5 C18 . 1.241(6) ?
O6 O6 2_655 1.124(16) ?
O6 O6 3_665 1.124(16) ?
O6 C20 . 1.241(13) ?
N1 C5 . 1.345(4) ?
N1 C1 . 1.346(5) ?
N2 C11 . 1.346(4) ?
N2 C7 . 1.347(4) ?
C1 C2 . 1.385(5) ?
C1 H1 . 0.95 ?
C2 C3 . 1.374(6) ?
C2 H2 . 0.95 ?
C3 C4 . 1.380(6) ?
C3 H3 . 0.95 ?
C4 C5 . 1.388(5) ?
C4 H4 . 0.95 ?
C5 C6 . 1.534(5) ?
C6 C12 . 1.534(5) ?
C6 C7 . 1.542(5) ?
C7 C8 . 1.376(5) ?
C8 C9 . 1.388(6) ?
C8 H8 . 0.95 ?
C9 C10 . 1.370(6) ?
C9 H9 . 0.95 ?
C10 C11 . 1.381(5) ?
C10 H10 . 0.95 ?
C11 H11 . 0.95 ?
C12 C13 . 1.401(5) ?
C12 C17 . 1.405(5) ?
C13 C14 . 1.385(5) ?
C13 H13 . 0.95 ?
C14 C15 . 1.384(6) ?
C14 H14 . 0.95 ?
C15 C16 . 1.370(6) ?
C15 H15 . 0.95 ?
C16 C17 . 1.414(5) ?
C16 H16 . 0.95 ?
C18 C19 . 1.496(6) ?
C19 H19A . 0.98 ?
C19 H19B . 0.9798 ?
C19 H19C . 0.9801 ?
Cl1 O8 . 1.429(5) ?
Cl1 O7 . 1.432(3) ?
Cl1 O7 2_655 1.432(3) ?
Cl1 O7 3_665 1.432(3) ?
Cl2 O9 . 1.426(11) ?
Cl2 O10 . 1.437(5) ?
Cl2 O10 3_465 1.437(5) ?
Cl2 O10 2_675 1.437(5) ?
Cl2 Cl2 10_576 2.128(6) ?
Cl2 O10 11_456 2.145(6) ?
Cl2 O10 10_576 2.145(6) ?
Cl2 O10 12_666 2.145(6) ?
O10 O10 12_666 1.808(9) ?
O10 O10 11_456 1.808(9) ?
Cl2' O10' . 1.428(5) ?
Cl2' O10' 2_675 1.429(5) ?
Cl2' O10' 3_465 1.429(5) ?
Cl2' O9' . 1.453(13) ?
O11 C22 . 1.676(8) ?
